data_7135030
loop_
_publ_author_name
'Wieneke, Jan'
'Cirigliano, Francesco'
'Schorpp, Marcel'

_publ_section_title
;
 A diazadiphospholenium cation featuring a reactive P&#xe006;P bond:
 synthesis and reversible main-group bond activation.
;
_journal_issue 90
_journal_name_full 'Chemical communications (Cambridge, England)'
_journal_page_first 17601
_journal_page_last 17604
_journal_paper_doi 10.1039/d5cc04820f
_journal_volume 61
_journal_year 2025
_chemical_formula_moiety 'C38 H51 N2 P2, 1(C6 H4 F2), C F3 O3 S, 0.5[C6H4F2]'
_chemical_formula_sum 'C48 H57 F6 N2 O3 P2 S'
_chemical_formula_weight 917.95
_space_group_crystal_system monoclinic
_space_group_IT_number 14
_space_group_name_Hall '-P 2yn'
_space_group_name_H-M_alt 'P 1 21/n 1'
_atom_sites_solution_hydrogens mixed
_atom_sites_solution_primary iterative
_audit_creation_date 2025-07-11
_audit_creation_method
;
Olex2 1.5
(compiled 2025.05.31 svn.r86d253d1 for OlexSys, GUI svn.r7254)
;
_audit_update_record
;
2025-08-13 deposited with the CCDC.	2025-09-29 downloaded from the CCDC.
;
_cell_angle_alpha 90
_cell_angle_beta 94.1461(7)
_cell_angle_gamma 90
_cell_formula_units_Z 4
_cell_length_a 12.14470(10)
_cell_length_b 29.8408(3)
_cell_length_c 13.06799(10)
_cell_measurement_reflns_used 25584
_cell_measurement_temperature 123.00(10)
_cell_measurement_theta_max 74.6910
_cell_measurement_theta_min 2.9330
_cell_volume 4723.54(7)
_computing_cell_refinement 'CrysAlisPro 1.171.43.143a (Rigaku OD, 2024)'
_computing_data_collection 'CrysAlisPro system (CCD 44.100a 64-bit (release 20-03-2025))'
_computing_data_reduction 'CrysAlisPro 1.171.43.143a (Rigaku OD, 2024)'
_computing_molecular_graphics 'Olex2 1.5 (Dolomanov et al., 2009)'
_computing_publication_material 'Olex2 1.5 (Dolomanov et al., 2009)'
_computing_structure_refinement 'SHELXL 2019/3 (Sheldrick, 2015)'
_computing_structure_solution
;
Superflip  (Palatinus & Chapuis, 2007;Palatinus & van der Lee, 2008;
Palatinus et al., 2012)
;
_diffrn_ambient_environment N~2~
_diffrn_ambient_temperature 123.00(10)
_diffrn_detector 'Hybrid Pixel Array Detector'
_diffrn_detector_area_resol_mean 10.0000
_diffrn_detector_type 'HyPix-Arc 150'
_diffrn_measured_fraction_theta_full 0.998
_diffrn_measured_fraction_theta_max 0.976
_diffrn_measurement_details
;
List of Runs (angles in degrees, time in seconds):

  # Type    Start    End  Width  t~exp~   \w     \q     \k     \f   Frames
#--------------------------------------------------------------------------
  1  \w     25.00  71.00   0.50    2.00    --   62.91 -95.00-120.00   92
  2  \w     31.00  65.00   0.50    2.00    --   62.91 -95.00   0.00   68
  3  \w     25.00  69.00   0.50    2.00    --   62.91 -95.00-180.00   88
  4  \w     27.00  60.00   0.50    2.00    --   62.91 -95.00  30.00   66
  5  \w    -99.00 -33.00   0.50    2.00    --  -63.46 -15.00 -90.00  132
  6  \w    -84.00 -31.00   0.50    2.00    --  -63.46 125.00  60.00  106
  7  \w   -108.00 -41.00   0.50    2.00    --  -63.46 -15.00-150.00  134
  8  \w     38.00  69.00   0.50    2.00    --   75.92 -95.00  90.00   62
  9  \w    -73.00 -42.00   0.50    2.00    --  -78.25  88.00  19.33   62
 10  \w    -74.00 -43.00   0.50    2.00    --  -78.25  87.00 -40.35   62
 11  \w    -88.00 -47.00   0.50    2.00    --  -78.25  98.00  34.92   82
 12  \w    -94.00 -53.00   0.50    2.00    --  -78.25 117.00 -28.88   82
 13  \w   -118.00 -88.00   0.50    2.00    --  -78.25 -36.00 -88.34   60
 14  \w    -81.00 -43.00   0.50    2.00    --  -78.25  88.00 -15.02   76
 15  \w     40.00  79.00   0.50    2.00    --   79.75  -4.00  66.10   78
 16  \w     46.00  78.00   0.50    2.00    --   79.75  -4.00  27.07   64
 17  \w     43.00  78.00   0.50    2.00    --   79.75  -4.00 111.08   70
 18  \w     66.00 123.00   0.50    2.00    --   79.75  22.00 117.27  114
 19  \w     54.00 110.00   0.50    2.00    --   79.75  19.00  35.41  112
 20  \w     46.00  81.00   0.50    2.00    --   79.75  -4.00 147.64   70
 21  \w     59.00 112.00   0.50    2.00    --   79.75  19.00  84.69  106
 22  \w     65.00 118.00   0.50    2.00    --   79.75  22.00-162.15  106
 23  \w     59.00 121.00   0.50    2.00    --   79.75  19.00-101.29  124
;
_diffrn_measurement_device 'four-circle diffractometer'
_diffrn_measurement_device_type 'XtaLAB Synergy R, DW system, HyPix-Arc 150'
_diffrn_measurement_method '\w scans'
_diffrn_orient_matrix_type 'CrysAlisPro convention (1999,Acta A55,543-557)'
_diffrn_orient_matrix_UB_11 -0.0374653000
_diffrn_orient_matrix_UB_12 0.0455830000
_diffrn_orient_matrix_UB_13 -0.0454889000
_diffrn_orient_matrix_UB_21 0.1168454000
_diffrn_orient_matrix_UB_22 0.0080687000
_diffrn_orient_matrix_UB_23 -0.0348743000
_diffrn_orient_matrix_UB_31 -0.0334023000
_diffrn_orient_matrix_UB_32 -0.0228453000
_diffrn_orient_matrix_UB_33 -0.1034097000
_diffrn_radiation_monochromator mirror
_diffrn_radiation_probe x-ray
_diffrn_radiation_type 'Cu K\a'
_diffrn_radiation_wavelength 1.54184
_diffrn_reflns_av_R_equivalents 0.0186
_diffrn_reflns_av_unetI/netI 0.0128
_diffrn_reflns_Laue_measured_fraction_full 0.998
_diffrn_reflns_Laue_measured_fraction_max 0.976
_diffrn_reflns_limit_h_max 15
_diffrn_reflns_limit_h_min -14
_diffrn_reflns_limit_k_max 37
_diffrn_reflns_limit_k_min -36
_diffrn_reflns_limit_l_max 14
_diffrn_reflns_limit_l_min -16
_diffrn_reflns_number 40351
_diffrn_reflns_point_group_measured_fraction_full 0.998
_diffrn_reflns_point_group_measured_fraction_max 0.976
_diffrn_reflns_theta_full 67.684
_diffrn_reflns_theta_max 75.387
_diffrn_reflns_theta_min 2.962
_diffrn_source 'Rotating-anode X-ray tube'
_diffrn_source_type 'Rigaku (Cu) X-ray Source'
_exptl_absorpt_coefficient_mu 1.806
_exptl_absorpt_correction_T_max 1.00000
_exptl_absorpt_correction_T_min 0.79785
_exptl_absorpt_correction_type multi-scan
_exptl_absorpt_process_details
;
CrysAlisPro 1.171.43.143a (Rigaku Oxford Diffraction, 2024)
Empirical absorption correction using spherical harmonics,
implemented in SCALE3 ABSPACK scaling algorithm.
;
_exptl_crystal_colour colourless
_exptl_crystal_colour_primary colourless
_exptl_crystal_density_diffrn 1.291
_exptl_crystal_description prism
_exptl_crystal_F_000 1932
_exptl_crystal_size_max 0.211
_exptl_crystal_size_mid 0.186
_exptl_crystal_size_min 0.127
_refine_diff_density_max 0.297
_refine_diff_density_min -0.335
_refine_diff_density_rms 0.047
_refine_ls_extinction_method none
_refine_ls_goodness_of_fit_ref 1.075
_refine_ls_hydrogen_treatment mixed
_refine_ls_matrix_type full
_refine_ls_number_parameters 754
_refine_ls_number_reflns 9562
_refine_ls_number_restraints 842
_refine_ls_restrained_S_all 1.117
_refine_ls_R_factor_all 0.0527
_refine_ls_R_factor_gt 0.0496
_refine_ls_shift/su_max 0.001
_refine_ls_shift/su_mean 0.000
_refine_ls_structure_factor_coef Fsqd
_refine_ls_weighting_details 'w=1/[\s^2^(Fo^2^)+(0.0573P)^2^+3.3093P] where P=(Fo^2^+2Fc^2^)/3'
_refine_ls_weighting_scheme calc
_refine_ls_wR_factor_gt 0.1323
_refine_ls_wR_factor_ref 0.1339
_reflns_Friedel_coverage 0.000
_reflns_number_gt 8734
_reflns_number_total 9562
_reflns_threshold_expression 'I > 2\s(I)'
_cod_data_source_file d5cc04820f2.cif
_cod_data_source_block jw071_autored
_cod_depositor_comments 'Adding full bibliography for 7135028--7135034.cif.'
_cod_database_code 7135030
_shelx_shelxl_version_number 2019/3
_chemical_oxdiff_formula 'C H N P O S F'
_shelx_space_group_comment
;
The symmetry employed for this shelxl refinement is uniquely defined
by the following loop, which should always be used as a source of
symmetry information in preference to the above space-group names.
They are only intended as comments.
;
_cell_oxdiff_angle_alpha 90.0560(7)
_cell_oxdiff_angle_beta 94.1320(5)
_cell_oxdiff_angle_gamma 89.9807(7)
_cell_oxdiff_length_a 12.14591(8)
_cell_oxdiff_length_b 29.8469(3)
_cell_oxdiff_length_c 13.06379(9)
_cell_oxdiff_measurement_reflns_used 25578
_cell_oxdiff_volume 4723.54(7)
_shelx_estimated_absorpt_t_max 0.803
_shelx_estimated_absorpt_t_min 0.702
_olex2_refinement_description
;
1. Fixed Uiso
 At 1.2 times of:
  All C(H) groups, All C(H,H) groups
 At 1.5 times of:
  All C(H,H,H) groups
2. Restrained distances
 C1J-C1K = C1J-C1O = C1K-C1L
 1.39 with sigma of 0.02
 S1_3-O1_3 = S1_3-O2_3 = S1_3-O3_3
 1.33 with sigma of 0.02
 S1_3-C1_3
 1.82 with sigma of 0.02
 C1A-C1B = C1A-C1F = C1B-C1C
 1.39 with sigma of 0.02
 C1J-F3 = C1K-F4
 1.35 with sigma of 0.02
 C1_3-F1_3 = C1_3-F2_3 = C1_3-F3_3
 1.44 with sigma of 0.02
 C1L-C1M = C1M-C1N = C1N-C1O
 1.4 with sigma of 0.02
 C1A-F8 = C1B-F9
 1.35 with sigma of 0.02
 C1_4-F1_4 = C1_4-F2_4 = C1_4-F3_4
 1.33 with sigma of 0.02
 C1_4-S1_4
 1.82 with sigma of 0.02
 C1C-C1D = C1D-C1E = C1E-C1F
 1.4 with sigma of 0.02
 S1_4-O1_4 = S1_4-O2_4 = S1_4-O3_4
 1.44 with sigma of 0.02
 C5-C14 = C5-C1I = C14-C18
 1.39 with sigma of 0.02
 C5-F1 = C14-F2
 1.35 with sigma of 0.02
 C18-C1G = C1G-C1H = C1H-C1I
 1.4 with sigma of 0.02
 C1J-C1L = C1L-C1N = C1M-C1O
 2.42 with sigma of 0.04
 C1J-F4
 2.37 with sigma of 0.04
 S1_3-F1_3
 2.58 with sigma of 0.04
 C1A-C1C = C1C-C1E = C1D-C1F
 2.42 with sigma of 0.04
 C1J-C1N = C1K-C1M
 2.4 with sigma of 0.04
 S1_3-F2_3
 2.56 with sigma of 0.04
 S1_3-F3_3
 2.57 with sigma of 0.04
 C1A-F9
 2.37 with sigma of 0.04
 C1A-C1E = C1B-C1D
 2.4 with sigma of 0.04
 C1_4-O1_4
 2.58 with sigma of 0.04
 C1_4-O2_4
 2.56 with sigma of 0.04
 C1_4-O3_4
 2.57 with sigma of 0.04
 C5-C18 = C18-C1H = C1G-C1I
 2.42 with sigma of 0.04
 C5-F2
 2.37 with sigma of 0.04
 C5-C1H = C14-C1G
 2.4 with sigma of 0.04
 C2-C4
 2.4 with sigma of 0.04
 C1J-F3 \\sim C1K-F4
 with sigma of 0.02
 C1J-C1O \\sim C1N-C1O \\sim C1J-C1K \\sim C1M-C1N \\sim C1L-C1M \\sim C1K-C1L
 with sigma of 0.02
 C1J-F4 \\sim C1L-F4 \\sim C1K-F3 \\sim C1O-F3
 with sigma of 0.04
 C1M-C1O \\sim C1L-C1N \\sim C1K-C1M \\sim C1J-C1L \\sim C1K-C1O \\sim C1J-C1N
 with sigma of 0.04
 C1A-F8 \\sim C1B-F9
 with sigma of 0.02
 C1A-C1F \\sim C1E-C1F \\sim C1A-C1B \\sim C1D-C1E \\sim C1C-C1D \\sim C1B-C1C
 with sigma of 0.02
 C1A-F9 \\sim C1C-F9 \\sim C1B-F8 \\sim C1F-F8
 with sigma of 0.04
 C1D-C1F \\sim C1C-C1E \\sim C1B-C1D \\sim C1A-C1C \\sim C1B-C1F \\sim C1A-C1E
 with sigma of 0.04
 S1_3-O1_3 \\sim S1_3-O2_3 \\sim S1_3-O3_3
 S1_4-O1_4 \\sim S1_4-O2_4 \\sim S1_4-O3_4
 with sigma of 0.02
 O1_3-O2_3 \\sim O2_3-O3_3 \\sim O3_3-O1_3
 O1_4-O2_4 \\sim O2_4-O3_4 \\sim O3_4-O1_4
 with sigma of 0.04
 C1_3-O1_3 \\sim C1_3-O2_3 \\sim C1_3-O3_3
 C1_4-O1_4 \\sim C1_4-O2_4 \\sim C1_4-O3_4
 with sigma of 0.04
 C5-F1 \\sim C14-F2
 with sigma of 0.02
 C1_3-F1_3 \\sim C1_3-F2_3 \\sim C1_3-F3_3
 C1_4-F1_4 \\sim C1_4-F2_4 \\sim C1_4-F3_4
 with sigma of 0.02
 C5-C1I \\sim C1H-C1I \\sim C5-C14 \\sim C1G-C1H \\sim C18-C1G \\sim C14-C18
 with sigma of 0.02
 F1_3-F2_3 \\sim F2_3-F3_3 \\sim F1_3-F3_3
 F1_4-F2_4 \\sim F2_4-F3_4 \\sim F1_4-F3_4
 with sigma of 0.04
 C5-F2 \\sim C18-F2 \\sim C14-F1 \\sim C1I-F1
 with sigma of 0.04
 C1G-C1I \\sim C18-C1H \\sim C14-C1G \\sim C5-C18 \\sim C14-C1I \\sim C5-C1H
 with sigma of 0.04
 S1_3-F1_3 \\sim S1_3-F2_3 \\sim S1_3-F3_3
 S1_4-F1_4 \\sim S1_4-F2_4 \\sim S1_4-F3_4
 with sigma of 0.04
 S1_3-C1_3
 S1_4-C1_4
 with sigma of 0.02
3. Restrained planarity
 C1J, C1K, C1L, C1M, C1N, C1O, F3, F4
 with sigma of 0.1
 C1A, C1B, C1C, C1D, C1E, C1F, F8, F9
 with sigma of 0.1
 C5, C14, C18, C1G, C1H, C1I, F1, F2
 with sigma of 0.1
4. Uiso/Uaniso restraints and constraints
All non-hydrogen atoms have similar U: within 1A with sigma of 0.02 and sigma
for terminal atoms of 0.01 within 1A
F4 \\sim C1A \\sim C1B \\sim C1F \\sim F8 \\sim C1C \\sim F9 \\sim C1E \\sim
H1F \\sim C1H \\sim H1H \\sim C1I \\sim C1M \\sim H1M \\sim C1N \\sim H1N \\sim
H1I \\sim C1L \\sim F1 \\sim H1L \\sim H1C \\sim C1D \\sim H1E \\sim C1G \\sim
C5 \\sim C1O \\sim C1K \\sim H1D \\sim C18 \\sim H1G \\sim C14 \\sim C1J \\sim
H1O \\sim H18 \\sim F3 \\sim F2: within 1A with sigma of 0.01 and sigma for
terminal atoms of 0.02 within 1A
Uanis(F3) = Uanis(F2)
Uanis(F4) = Uanis(F3)
5. Rigid body (RIGU) restrains
 S1_3, O1_3, O2_3, O3_3, C1_3, F1_3, F2_3, F3_3
 with sigma for 1-2 distances of 0.004 and sigma for 1-3 distances of 0.004
 C1J, C1K, C1L, C1M, C1N, C1O, F3, F4
 with sigma for 1-2 distances of 0.004 and sigma for 1-3 distances of 0.004
 C1A, C1B, C1C, C1D, C1E, C1F, F8, F9
 with sigma for 1-2 distances of 0.004 and sigma for 1-3 distances of 0.004
 C1_4, F1_4, F2_4, F3_4, S1_4, O1_4, O2_4, O3_4
 with sigma for 1-2 distances of 0.004 and sigma for 1-3 distances of 0.004
 C5, C14, C18, C1G, C1H, C1I, F1, F2
 with sigma for 1-2 distances of 0.004 and sigma for 1-3 distances of 0.004
6. Others
 1*[Sof(C1A)+Sof(C1B)+Sof(C1C)+Sof(H1C)+Sof(C1D)+Sof(H1D)+Sof(C1E)+Sof(H1E)+
 Sof(C1F)+Sof(H1F)+Sof(F8)+Sof(F9)]+1*[Sof(C5)+Sof(C14)+Sof(C18)+Sof(H18)+
 Sof(C1G)+Sof(H1G)+Sof(C1H)+Sof(H1H)+Sof(C1I)+Sof(H1I)+Sof(F1)+Sof(F2)]+1*
 [Sof(C1J)+Sof(C1K)+Sof(C1L)+Sof(H1L)+Sof(C1M)+Sof(H1M)+Sof(C1N)+Sof(H1N)+
 Sof(C1O)+Sof(H1O)+Sof(F3)+Sof(F4)]=1 with esd of 0.0001
 Sof(S1)=Sof(O1)=Sof(O2)=Sof(O3)=Sof(C1)=Sof(F1)=Sof(F2)=Sof(F3)=1-FVAR(1)
 Sof(C1)=Sof(F1)=Sof(F2)=Sof(F3)=Sof(S1)=Sof(O1)=Sof(O2)=Sof(O3)=FVAR(1)
 Sof(C1A)=Sof(C1B)=Sof(C1C)=Sof(H1C)=Sof(C1D)=Sof(H1D)=Sof(C1E)=Sof(H1E)=
 Sof(C1F)=Sof(H1F)=Sof(F8)=Sof(F9)=FVAR(2)
 Sof(C5)=Sof(C14)=Sof(C18)=Sof(H18)=Sof(C1G)=Sof(H1G)=Sof(C1H)=Sof(H1H)=
 Sof(C1I)=Sof(H1I)=Sof(F1)=Sof(F2)=FVAR(3)
 Sof(C1J)=Sof(C1K)=Sof(C1L)=Sof(H1L)=Sof(C1M)=Sof(H1M)=Sof(C1N)=Sof(H1N)=
 Sof(C1O)=Sof(H1O)=Sof(F3)=Sof(F4)=FVAR(4)
7.a Ternary CH refined with riding coordinates:
 C33(H33), C7(H7), C31(H31), C13(H13)
7.b Secondary CH2 refined with riding coordinates:
 C2(H2A,H2B), C4(H4A,H4B)
7.c Aromatic/amide H refined with riding coordinates:
 C26(H26), C30(H30), C43(H43), C55(H55), C75(H75), C85(H85), C20(H20),
 C1C(H1C), C1D(H1D), C1E(H1E), C1F(H1F), C18(H18), C1G(H1G), C1H(H1H), C1I(H1I),
  C1L(H1L), C1M(H1M), C1N(H1N), C1O(H1O)
7.d Idealised Me refined as rotating group:
 C65(H65A,H65B,H65C), C71(H71A,H71B,H71C), C89(H89A,H89B,H89C), C91(H91A,H91B,
 H91C), C95(H95A,H95B,H95C), C34(H34A,H34B,H34C), C9(H9A,H9B,H9C), C11(H11A,
 H11B,H11C), C17(H17A,H17B,H17C), C15(H15A,H15B,H15C), C25(H25A,H25B,H25C)
;
_smtbx_masks_void_probe_radius 1.2
_smtbx_masks_void_truncation_radius 1.2
_olex2_submission_special_instructions 'No special instructions were received'
_oxdiff_exptl_absorpt_empirical_details
;
Empirical correction (ABSPACK) includes:
- Absorption correction using spherical harmonics
- Frame scaling
;
_oxdiff_exptl_absorpt_empirical_full_max 1.509
_oxdiff_exptl_absorpt_empirical_full_min 0.744

loop_
_space_group_symop_operation_xyz
'x, y, z'
'-x+1/2, y+1/2, -z+1/2'
'-x, -y, -z'
'x-1/2, -y-1/2, z-1/2'

loop_
_atom_site_label
_atom_site_type_symbol
_atom_site_fract_x
_atom_site_fract_y
_atom_site_fract_z
_atom_site_U_iso_or_equiv
_atom_site_adp_type
_atom_site_occupancy
_atom_site_site_symmetry_order
_atom_site_calc_flag
_atom_site_refinement_flags_posn
_atom_site_refinement_flags_adp
_atom_site_refinement_flags_occupancy
_atom_site_disorder_assembly
_atom_site_disorder_group
P1 P 0.74163(4) 0.58667(2) 0.86377(4) 0.03447(12) Uani 1 1 d . . . . .
P2 P 0.83602(4) 0.58026(2) 1.01405(4) 0.03669(13) Uani 1 1 d . . . . .
N2 N 0.83730(11) 0.63938(5) 1.02974(11) 0.0282(3) Uani 1 1 d . . . . .
N1 N 0.72407(12) 0.64568(5) 0.88212(11) 0.0281(3) Uani 1 1 d . . . . .
C22 C 0.76395(13) 0.71352(6) 0.98543(13) 0.0277(3) Uani 1 1 d . . . . .
C1 C 0.77496(13) 0.66555(6) 0.96360(13) 0.0266(3) Uani 1 1 d . . . . .
C24 C 0.78866(15) 0.74721(7) 0.91695(14) 0.0324(4) Uani 1 1 d . . . . .
C2 C 0.60747(17) 0.56374(8) 0.9000(2) 0.0492(5) Uani 1 1 d D . . . .
H2A H 0.575399 0.583315 0.951303 0.059 Uiso 1 1 calc R U . . .
H2B H 0.554476 0.561516 0.838996 0.059 Uiso 1 1 calc R U . . .
C16 C 0.65598(15) 0.66834(6) 0.80078(14) 0.0313(4) Uani 1 1 d . . . . .
C26 C 0.72603(14) 0.72525(7) 1.08057(14) 0.0317(4) Uani 1 1 d . . . . .
H26 H 0.709145 0.702573 1.127998 0.038 Uiso 1 1 calc R U . . .
C21 C 0.70052(16) 0.67249(7) 0.70440(14) 0.0363(4) Uani 1 1 d . . . . .
C8 C 0.93286(15) 0.65810(6) 1.09045(14) 0.0317(4) Uani 1 1 d . . . . .
C33 C 0.81694(17) 0.65811(7) 0.68281(15) 0.0394(4) Uani 1 1 d . . . . .
H33 H 0.855607 0.647902 0.748868 0.047 Uiso 1 1 calc R U . . .
C28 C 0.77682(17) 0.79167(7) 0.94404(16) 0.0382(4) Uani 1 1 d . . . . .
C10 C 0.93473(17) 0.65765(7) 1.19764(15) 0.0382(4) Uani 1 1 d . . . . .
C12 C 1.02371(15) 0.67237(7) 1.03756(15) 0.0360(4) Uani 1 1 d . . . . .
C7 C 0.49564(15) 0.67653(7) 0.91888(16) 0.0377(4) Uani 1 1 d . . . . .
H7 H 0.550417 0.661985 0.969196 0.045 Uiso 1 1 calc R U . . .
C19 C 0.54836(15) 0.68176(7) 0.81783(15) 0.0359(4) Uani 1 1 d . . . . .
C30 C 0.71326(16) 0.76986(7) 1.10523(15) 0.0374(4) Uani 1 1 d . . . . .
H30 H 0.686609 0.777513 1.169538 0.045 Uiso 1 1 calc R U . . .
C32 C 0.73858(17) 0.80383(7) 1.03793(17) 0.0402(4) Uani 1 1 d . . . . .
C31 C 1.02432(16) 0.67288(8) 0.92151(16) 0.0410(5) Uani 1 1 d . . . . .
H31 H 0.945699 0.673742 0.892959 0.049 Uiso 1 1 calc R U . . .
C4 C 0.7220(2) 0.55895(9) 1.08930(18) 0.0563(6) Uani 1 1 d D . . . .
H4A H 0.748451 0.553404 1.161617 0.068 Uiso 1 1 calc R U . . .
H4B H 0.660020 0.580573 1.087561 0.068 Uiso 1 1 calc R U . . .
C43 C 1.11846(17) 0.68535(8) 1.09622(18) 0.0461(5) Uani 1 1 d . . . . .
H43 H 1.181527 0.694541 1.062686 0.055 Uiso 1 1 calc R U . . .
C6 C 0.63201(18) 0.51818(7) 0.9444(2) 0.0481(5) Uani 1 1 d . . . . .
C13 C 0.83954(19) 0.64245(7) 1.25749(15) 0.0412(5) Uani 1 1 d . . . . .
H13 H 0.775379 0.635522 1.207688 0.049 Uiso 1 1 calc R U . . .
C55 C 0.63267(19) 0.69108(8) 0.62475(16) 0.0463(5) Uani 1 1 d . . . . .
H55 H 0.659972 0.694175 0.558800 0.056 Uiso 1 1 calc R U . . .
C65 C 0.39344(17) 0.64666(9) 0.9063(2) 0.0518(6) Uani 1 1 d . . . . .
H65A H 0.337445 0.661060 0.859493 0.078 Uiso 1 1 calc R U . . .
H65B H 0.363690 0.642123 0.973217 0.078 Uiso 1 1 calc R U . . .
H65C H 0.413605 0.617629 0.877941 0.078 Uiso 1 1 calc R U . . .
C71 C 0.46393(18) 0.72198(8) 0.96222(18) 0.0468(5) Uani 1 1 d . . . . .
H71A H 0.528232 0.741908 0.965552 0.070 Uiso 1 1 calc R U . . .
H71B H 0.438967 0.717888 1.031264 0.070 Uiso 1 1 calc R U . . .
H71C H 0.404290 0.735261 0.917623 0.070 Uiso 1 1 calc R U . . .
C75 C 0.48602(18) 0.70069(8) 0.73485(18) 0.0469(5) Uani 1 1 d . . . . .
H75 H 0.413308 0.710880 0.744175 0.056 Uiso 1 1 calc R U . . .
C83 C 1.0324(2) 0.67215(8) 1.25190(17) 0.0491(5) Uani 1 1 d . . . . .
C85 C 1.12293(19) 0.68519(9) 1.20214(19) 0.0535(6) Uani 1 1 d . . . . .
H85 H 1.188659 0.694106 1.240585 0.064 Uiso 1 1 calc R U . . .
C89 C 0.8143(2) 0.61890(8) 0.60739(17) 0.0508(5) Uani 1 1 d . . . . .
H89A H 0.775504 0.593530 0.636046 0.076 Uiso 1 1 calc R U . . .
H89B H 0.889949 0.610000 0.595474 0.076 Uiso 1 1 calc R U . . .
H89C H 0.775612 0.628029 0.542294 0.076 Uiso 1 1 calc R U . . .
C91 C 0.8825(2) 0.69730(8) 0.64192(17) 0.0488(5) Uani 1 1 d . . . . .
H91A H 0.846764 0.707508 0.576398 0.073 Uiso 1 1 calc R U . . .
H91B H 0.957919 0.687476 0.631712 0.073 Uiso 1 1 calc R U . . .
H91C H 0.884736 0.721986 0.691489 0.073 Uiso 1 1 calc R U . . .
C95 C 0.8045(2) 0.67921(8) 1.33052(16) 0.0502(5) Uani 1 1 d . . . . .
H95A H 0.736765 0.670018 1.361222 0.075 Uiso 1 1 calc R U . . .
H95B H 0.791028 0.707132 1.292173 0.075 Uiso 1 1 calc R U . . .
H95C H 0.863300 0.683954 1.384825 0.075 Uiso 1 1 calc R U . . .
C34 C 0.7263(2) 0.85239(8) 1.0667(2) 0.0610(7) Uani 1 1 d . . . . .
H34A H 0.697172 0.854415 1.134507 0.092 Uiso 1 1 calc R U . . .
H34B H 0.675359 0.867195 1.015838 0.092 Uiso 1 1 calc R U . . .
H34C H 0.798551 0.867140 1.068365 0.092 Uiso 1 1 calc R U . . .
C20 C 0.5272(2) 0.70500(9) 0.63967(18) 0.0527(6) Uani 1 1 d . . . . .
H20 H 0.482521 0.717621 0.584330 0.063 Uiso 1 1 calc R U . . .
C9 C 1.08180(19) 0.71440(9) 0.88189(18) 0.0509(6) Uani 1 1 d . . . . .
H9A H 1.051391 0.741349 0.912135 0.076 Uiso 1 1 calc R U . . .
H9B H 1.069642 0.715822 0.806999 0.076 Uiso 1 1 calc R U . . .
H9C H 1.161176 0.712617 0.901154 0.076 Uiso 1 1 calc R U . . .
C11 C 1.0755(2) 0.62993(9) 0.8832(2) 0.0584(7) Uani 1 1 d . . . . .
H11A H 1.151712 0.627317 0.912662 0.088 Uiso 1 1 calc R U . . .
H11B H 1.074924 0.630780 0.808162 0.088 Uiso 1 1 calc R U . . .
H11C H 1.032648 0.604075 0.904028 0.088 Uiso 1 1 calc R U . . .
C17 C 0.5936(2) 0.47927(9) 0.8783(2) 0.0634(7) Uani 1 1 d . . . . .
H17A H 0.620361 0.451272 0.910420 0.095 Uiso 1 1 calc R U . . .
H17B H 0.622573 0.482213 0.810563 0.095 Uiso 1 1 calc R U . . .
H17C H 0.512708 0.478935 0.870787 0.095 Uiso 1 1 calc R U . . .
C15 C 0.8708(2) 0.59958(8) 1.31793(18) 0.0552(6) Uani 1 1 d . . . . .
H15A H 0.927333 0.606587 1.372926 0.083 Uiso 1 1 calc R U . . .
H15B H 0.899741 0.577330 1.271675 0.083 Uiso 1 1 calc R U . . .
H15C H 0.805253 0.587481 1.347723 0.083 Uiso 1 1 calc R U . . .
C25 C 0.7186(3) 0.47343(10) 1.0910(3) 0.0893(11) Uani 1 1 d . . . . .
H25A H 0.799017 0.472333 1.104693 0.134 Uiso 1 1 calc R U . . .
H25B H 0.694301 0.447818 1.048239 0.134 Uiso 1 1 calc R U . . .
H25C H 0.683342 0.472214 1.156086 0.134 Uiso 1 1 calc R U . . .
C3 C 0.6871(2) 0.51594(8) 1.0364(2) 0.0546(6) Uani 1 1 d . . . . .
H28 H 0.792(2) 0.8134(9) 0.900(2) 0.055(7) Uiso 1 1 d . . . . .
H83 H 1.040(2) 0.6719(9) 1.333(2) 0.062(8) Uiso 1 1 d . . . . .
H24 H 0.8113(17) 0.7398(7) 0.8483(17) 0.032(5) Uiso 1 1 d . . . . .
C1A C 1.0988(16) 0.5102(5) 1.3549(8) 0.072(2) Uani 0.520(3) 1 d D U P A 1
C1B C 1.0347(11) 0.4900(4) 1.2771(8) 0.067(2) Uani 0.520(3) 1 d D U P A 1
C1C C 1.0404(10) 0.5052(4) 1.1797(8) 0.0718(19) Uani 0.520(3) 1 d D U P A 1
H1C H 0.995976 0.491545 1.125490 0.086 Uiso 0.520(3) 1 calc R U P A 1
C1D C 1.1096(9) 0.5399(3) 1.1581(7) 0.0717(19) Uani 0.520(3) 1 d D U P A 1
H1D H 1.114593 0.549297 1.089127 0.086 Uiso 0.520(3) 1 calc R U P A 1
C1E C 1.1716(11) 0.5611(4) 1.2364(6) 0.0731(19) Uani 0.520(3) 1 d D U P A 1
H1E H 1.217028 0.585859 1.221699 0.088 Uiso 0.520(3) 1 calc R U P A 1
C1F C 1.1674(14) 0.5462(5) 1.3364(7) 0.0749(18) Uani 0.520(3) 1 d D U P A 1
H1F H 1.210314 0.560245 1.391041 0.090 Uiso 0.520(3) 1 calc R U P A 1
F8 F 1.0921(5) 0.48954(18) 1.4461(3) 0.1198(17) Uani 0.520(3) 1 d D U P A 1
F9 F 0.9663(9) 0.4561(4) 1.2988(9) 0.108(3) Uani 0.520(3) 1 d D U P A 1
C5 C 1.0537(15) 0.4912(5) 1.2698(10) 0.070(3) Uani 0.395(3) 1 d D U P B 2
C14 C 1.0595(13) 0.5125(5) 1.1771(10) 0.076(2) Uani 0.395(3) 1 d D U P B 2
C18 C 1.1221(15) 0.5512(5) 1.1747(11) 0.083(2) Uani 0.395(3) 1 d D U P B 2
H18 H 1.128770 0.566894 1.112207 0.099 Uiso 0.395(3) 1 calc R U P B 2
C1G C 1.1749(14) 0.5664(5) 1.2660(10) 0.082(2) Uani 0.395(3) 1 d D U P B 2
H1G H 1.216783 0.593259 1.265143 0.098 Uiso 0.395(3) 1 calc R U P B 2
C1H C 1.169(2) 0.5441(7) 1.3575(11) 0.082(2) Uani 0.395(3) 1 d D U P B 2
H1H H 1.208760 0.554666 1.417885 0.098 Uiso 0.395(3) 1 calc R U P B 2
C1I C 1.104(2) 0.5061(7) 1.3604(12) 0.075(2) Uani 0.395(3) 1 d D U P B 2
H1I H 1.094177 0.490991 1.423080 0.090 Uiso 0.395(3) 1 calc R U P B 2
F1 F 0.9948(10) 0.4541(4) 1.2701(10) 0.101(3) Uani 0.395(3) 1 d D U P B 2
F2 F 0.9962(5) 0.4921(2) 1.1000(4) 0.1070(18) Uani 0.395(3) 1 d D U P B 2
C1J C 1.099(3) 0.5292(10) 1.1735(17) 0.079(3) Uani 0.085(2) 1 d D U P C 3
C1K C 1.051(2) 0.4982(9) 1.2356(18) 0.076(3) Uani 0.085(2) 1 d D U P C 3
C1L C 1.060(3) 0.5024(11) 1.3417(19) 0.076(3) Uani 0.085(2) 1 d D U P C 3
H1L H 1.027141 0.480915 1.383803 0.091 Uiso 0.085(2) 1 calc R U P C 3
C1M C 1.118(3) 0.5391(12) 1.386(2) 0.081(3) Uani 0.085(2) 1 d D U P C 3
H1M H 1.126256 0.542325 1.457994 0.098 Uiso 0.085(2) 1 calc R U P C 3
C1N C 1.163(3) 0.5709(11) 1.323(2) 0.083(3) Uani 0.085(2) 1 d D U P C 3
H1N H 1.196984 0.596943 1.352679 0.099 Uiso 0.085(2) 1 calc R U P C 3
C1O C 1.159(5) 0.5651(14) 1.217(2) 0.082(3) Uani 0.085(2) 1 d D U P C 3
H1O H 1.196544 0.585236 1.174967 0.098 Uiso 0.085(2) 1 calc R U P C 3
F3 F 1.088(2) 0.5244(9) 1.0709(15) 0.1070(18) Uani 0.085(2) 1 d D U P C 3
F4 F 0.990(2) 0.4649(8) 1.191(2) 0.1070(18) Uani 0.085(2) 1 d D . P C 3
S1_3 S 0.5089(6) 0.3476(2) 0.7707(5) 0.0515(12) Uani 0.350(4) 1 d D U P D 2
O1_3 O 0.4591(7) 0.30736(18) 0.7356(6) 0.092(3) Uani 0.350(4) 1 d D . P D 2
O2_3 O 0.4485(10) 0.3687(4) 0.8452(9) 0.075(3) Uani 0.350(4) 1 d D U P D 2
O3_3 O 0.6248(5) 0.3462(4) 0.7922(6) 0.097(4) Uani 0.350(4) 1 d D . P D 2
C1_3 C 0.4898(8) 0.3842(3) 0.6619(7) 0.048(3) Uani 0.350(4) 1 d D U P D 2
F1_3 F 0.5350(10) 0.3704(3) 0.5789(4) 0.127(4) Uani 0.350(4) 1 d D . P D 2
F2_3 F 0.3863(4) 0.3930(2) 0.6320(6) 0.086(2) Uani 0.350(4) 1 d D . P D 2
F3_3 F 0.5349(8) 0.4243(2) 0.6799(6) 0.099(3) Uani 0.350(4) 1 d D U P D 2
C1_4 C 0.5143(5) 0.38356(18) 0.6733(4) 0.0490(14) Uani 0.650(4) 1 d D U P D 1
F1_4 F 0.4685(3) 0.42192(12) 0.6961(2) 0.0741(10) Uani 0.650(4) 1 d D U P D 1
F2_4 F 0.4500(4) 0.36312(15) 0.6016(2) 0.0970(16) Uani 0.650(4) 1 d D . P D 1
F3_4 F 0.6064(2) 0.39256(9) 0.6295(3) 0.0670(9) Uani 0.650(4) 1 d D . P D 1
S1_4 S 0.5387(3) 0.34782(11) 0.7866(3) 0.0439(6) Uani 0.650(4) 1 d D U P D 1
O1_4 O 0.6264(3) 0.37132(11) 0.8444(3) 0.0583(8) Uani 0.650(4) 1 d D . P D 1
O2_4 O 0.4347(4) 0.34962(19) 0.8313(4) 0.0617(13) Uani 0.650(4) 1 d D U P D 1
O3_4 O 0.5713(4) 0.30612(9) 0.7464(3) 0.0856(15) Uani 0.650(4) 1 d D . P D 1

loop_
_atom_site_aniso_label
_atom_site_aniso_U_11
_atom_site_aniso_U_22
_atom_site_aniso_U_33
_atom_site_aniso_U_23
_atom_site_aniso_U_13
_atom_site_aniso_U_12
P1 0.0336(2) 0.0369(3) 0.0327(2) -0.00529(19) 0.00123(19) 0.00041(19)
P2 0.0368(3) 0.0353(3) 0.0372(3) 0.00171(19) -0.0026(2) 0.00219(19)
N2 0.0236(7) 0.0362(8) 0.0244(7) 0.0013(6) -0.0018(5) 0.0003(6)
N1 0.0233(7) 0.0366(8) 0.0238(7) -0.0018(6) -0.0016(5) 0.0002(6)
C22 0.0208(8) 0.0363(9) 0.0252(8) -0.0012(7) -0.0033(6) -0.0002(7)
C1 0.0194(7) 0.0387(9) 0.0219(8) 0.0011(7) 0.0018(6) -0.0011(7)
C24 0.0291(9) 0.0407(10) 0.0268(9) 0.0015(7) -0.0019(7) -0.0026(7)
C2 0.0320(10) 0.0448(12) 0.0702(15) -0.0099(11) 0.0001(10) -0.0061(9)
C16 0.0288(9) 0.0378(10) 0.0262(8) -0.0016(7) -0.0059(7) -0.0024(7)
C26 0.0264(8) 0.0414(10) 0.0273(9) -0.0003(7) 0.0020(7) 0.0002(7)
C21 0.0389(10) 0.0417(10) 0.0273(9) -0.0037(8) -0.0038(8) -0.0062(8)
C8 0.0269(9) 0.0369(9) 0.0303(9) -0.0016(7) -0.0055(7) 0.0029(7)
C33 0.0435(11) 0.0499(12) 0.0251(9) -0.0013(8) 0.0037(8) -0.0042(9)
C28 0.0384(10) 0.0381(10) 0.0369(10) 0.0051(8) -0.0048(8) -0.0041(8)
C10 0.0405(10) 0.0431(11) 0.0299(9) 0.0013(8) -0.0061(8) 0.0040(8)
C12 0.0247(9) 0.0467(11) 0.0359(10) -0.0035(8) -0.0025(7) 0.0029(8)
C7 0.0242(9) 0.0445(11) 0.0444(11) -0.0033(9) 0.0011(8) 0.0022(8)
C19 0.0272(9) 0.0407(10) 0.0384(10) -0.0033(8) -0.0071(7) -0.0019(8)
C30 0.0316(9) 0.0467(11) 0.0340(10) -0.0068(8) 0.0018(7) 0.0031(8)
C32 0.0361(10) 0.0394(11) 0.0438(11) -0.0035(9) -0.0052(8) 0.0009(8)
C31 0.0233(9) 0.0628(13) 0.0371(10) -0.0066(9) 0.0032(7) -0.0034(8)
C4 0.0781(17) 0.0511(13) 0.0413(12) 0.0026(10) 0.0152(11) -0.0193(12)
C43 0.0279(10) 0.0596(14) 0.0494(12) -0.0049(10) -0.0066(9) -0.0021(9)
C6 0.0375(11) 0.0398(11) 0.0696(15) -0.0114(10) 0.0205(11) -0.0081(9)
C13 0.0516(12) 0.0461(11) 0.0257(9) 0.0020(8) 0.0009(8) 0.0021(9)
C55 0.0527(13) 0.0552(13) 0.0292(10) 0.0031(9) -0.0095(9) -0.0057(10)
C65 0.0258(10) 0.0593(14) 0.0706(16) -0.0056(12) 0.0064(10) -0.0039(9)
C71 0.0394(11) 0.0503(12) 0.0499(12) -0.0046(10) -0.0030(9) 0.0108(9)
C75 0.0341(11) 0.0551(13) 0.0487(12) 0.0011(10) -0.0151(9) 0.0023(9)
C83 0.0539(13) 0.0560(13) 0.0346(11) -0.0007(10) -0.0157(10) 0.0013(10)
C85 0.0411(12) 0.0668(15) 0.0495(13) -0.0047(11) -0.0182(10) -0.0015(11)
C89 0.0645(15) 0.0556(13) 0.0331(10) -0.0062(10) 0.0088(10) -0.0015(11)
C91 0.0513(13) 0.0618(14) 0.0341(11) -0.0016(10) 0.0095(9) -0.0129(11)
C95 0.0656(15) 0.0548(13) 0.0300(10) -0.0049(9) 0.0030(10) 0.0002(11)
C34 0.0757(18) 0.0419(13) 0.0651(16) -0.0067(11) 0.0023(13) 0.0045(12)
C20 0.0499(13) 0.0649(15) 0.0400(12) 0.0054(10) -0.0201(10) -0.0006(11)
C9 0.0375(11) 0.0737(16) 0.0424(12) -0.0014(11) 0.0098(9) -0.0088(11)
C11 0.0403(12) 0.0714(17) 0.0655(16) -0.0239(13) 0.0175(11) -0.0075(11)
C17 0.0450(13) 0.0498(14) 0.097(2) -0.0249(14) 0.0188(13) -0.0130(11)
C15 0.0781(17) 0.0530(14) 0.0344(11) 0.0082(10) 0.0040(11) 0.0055(12)
C25 0.110(3) 0.0527(17) 0.105(3) 0.0231(17) 0.003(2) -0.0198(17)
C3 0.0615(15) 0.0432(12) 0.0613(15) 0.0036(11) 0.0187(12) -0.0121(11)
C1A 0.082(4) 0.070(4) 0.065(3) -0.001(3) 0.003(3) 0.003(4)
C1B 0.065(4) 0.055(3) 0.081(3) -0.006(3) 0.004(3) 0.009(3)
C1C 0.065(4) 0.075(4) 0.074(3) -0.005(3) -0.005(3) 0.023(3)
C1D 0.055(3) 0.092(5) 0.068(4) 0.008(3) 0.007(3) 0.029(3)
C1E 0.060(3) 0.079(4) 0.084(4) 0.002(3) 0.026(4) 0.012(3)
C1F 0.077(3) 0.074(3) 0.073(4) -0.013(3) 0.000(4) -0.002(3)
F8 0.159(4) 0.133(4) 0.068(2) 0.014(2) 0.011(3) -0.014(3)
F9 0.104(5) 0.078(4) 0.143(6) -0.001(4) 0.018(3) -0.011(3)
C5 0.074(6) 0.057(4) 0.079(4) -0.011(4) 0.000(4) 0.022(4)
C14 0.069(5) 0.085(5) 0.072(4) -0.006(4) 0.000(4) 0.043(4)
C18 0.071(4) 0.097(5) 0.082(4) 0.009(4) 0.022(4) 0.037(4)
C1G 0.074(4) 0.083(4) 0.092(4) 0.018(4) 0.028(4) 0.022(3)
C1H 0.084(4) 0.076(4) 0.087(4) 0.010(4) 0.017(4) 0.009(3)
C1I 0.087(5) 0.067(4) 0.070(4) -0.004(4) 0.006(4) 0.004(4)
F1 0.114(7) 0.063(3) 0.118(7) -0.020(4) -0.046(6) 0.006(4)
F2 0.118(4) 0.116(4) 0.083(3) -0.022(3) -0.025(3) 0.050(3)
C1J 0.068(6) 0.096(6) 0.074(5) 0.003(5) 0.009(5) 0.043(5)
C1K 0.072(6) 0.075(5) 0.079(5) -0.005(4) 0.001(5) 0.032(5)
C1L 0.080(6) 0.071(5) 0.077(4) -0.001(5) 0.007(5) 0.008(5)
C1M 0.086(5) 0.077(5) 0.082(5) 0.000(5) 0.009(5) 0.003(5)
C1N 0.081(5) 0.082(5) 0.086(5) 0.004(5) 0.012(5) 0.005(5)
C1O 0.076(5) 0.087(5) 0.086(4) 0.017(4) 0.030(5) 0.030(4)
F3 0.118(4) 0.116(4) 0.083(3) -0.022(3) -0.025(3) 0.050(3)
F4 0.118(4) 0.116(4) 0.083(3) -0.022(3) -0.025(3) 0.050(3)
S1_3 0.051(3) 0.0506(14) 0.054(2) 0.0005(13) 0.0125(17) 0.0053(17)
O1_3 0.121(7) 0.043(3) 0.104(5) 0.007(3) -0.040(4) -0.003(3)
O2_3 0.076(5) 0.101(7) 0.052(4) 0.011(4) 0.029(4) 0.022(5)
O3_3 0.018(3) 0.186(11) 0.089(6) 0.063(6) 0.012(3) 0.018(4)
C1_3 0.038(4) 0.072(6) 0.034(4) 0.007(4) 0.005(3) -0.017(4)
F1_3 0.185(9) 0.155(7) 0.045(3) 0.025(4) 0.042(4) 0.094(7)
F2_3 0.046(3) 0.094(4) 0.114(5) 0.053(4) -0.010(3) -0.009(2)
F3_3 0.136(6) 0.082(4) 0.071(4) 0.022(3) -0.034(4) -0.054(4)
C1_4 0.046(3) 0.053(3) 0.048(3) -0.012(2) 0.0073(19) -0.0091(19)
F1_4 0.090(2) 0.080(2) 0.0528(14) 0.0126(14) 0.0076(16) 0.0407(19)
F2_4 0.122(3) 0.133(3) 0.0334(14) 0.0005(16) -0.0091(17) -0.073(3)
F3_4 0.0650(16) 0.0687(17) 0.0704(19) 0.0210(13) 0.0270(13) -0.0047(12)
S1_4 0.0507(18) 0.0401(6) 0.0428(9) 0.0004(6) 0.0170(9) -0.0020(8)
O1_4 0.0477(17) 0.0621(18) 0.064(2) 0.0141(14) -0.0043(14) -0.0040(13)
O2_4 0.0350(15) 0.106(4) 0.045(2) 0.012(2) 0.0115(13) -0.009(2)
O3_4 0.146(4) 0.0370(15) 0.080(2) -0.0035(14) 0.051(2) 0.0007(18)

loop_
_atom_type_symbol
_atom_type_description
_atom_type_scat_dispersion_real
_atom_type_scat_dispersion_imag
_atom_type_scat_source
C C 0.0181 0.0091 'International Tables Vol C Tables 4.2.6.8 and 6.1.1.4'
H H 0.0000 0.0000 'International Tables Vol C Tables 4.2.6.8 and 6.1.1.4'
F F 0.0727 0.0534 'International Tables Vol C Tables 4.2.6.8 and 6.1.1.4'
N N 0.0311 0.0180 'International Tables Vol C Tables 4.2.6.8 and 6.1.1.4'
O O 0.0492 0.0322 'International Tables Vol C Tables 4.2.6.8 and 6.1.1.4'
P P 0.2955 0.4335 'International Tables Vol C Tables 4.2.6.8 and 6.1.1.4'
S S 0.3331 0.5567 'International Tables Vol C Tables 4.2.6.8 and 6.1.1.4'

loop_
_geom_angle_atom_site_label_1
_geom_angle_atom_site_label_2
_geom_angle_atom_site_label_3
_geom_angle
_geom_angle_site_symmetry_1
_geom_angle_site_symmetry_3
_geom_angle_publ_flag
N1 P1 P2 91.45(5) . . ?
N1 P1 C2 102.28(9) . . ?
C2 P1 P2 98.61(8) . . ?
N2 P2 P1 90.93(5) . . ?
N2 P2 C4 106.14(10) . . ?
C4 P2 P1 98.08(9) . . ?
C1 N2 P2 119.94(12) . . ?
C1 N2 C8 120.59(15) . . ?
C8 N2 P2 116.13(11) . . ?
C1 N1 P1 119.45(12) . . ?
C1 N1 C16 125.47(15) . . ?
C16 N1 P1 115.03(11) . . ?
C24 C22 C1 123.52(16) . . ?
C24 C22 C26 119.33(17) . . ?
C26 C22 C1 117.16(16) . . ?
N2 C1 C22 119.52(15) . . ?
N1 C1 N2 117.35(16) . . ?
N1 C1 C22 123.11(15) . . ?
C22 C24 H24 120.9(12) . . ?
C28 C24 C22 119.77(18) . . ?
C28 C24 H24 119.3(12) . . ?
P1 C2 H2A 110.5 . . ?
P1 C2 H2B 110.5 . . ?
H2A C2 H2B 108.7 . . ?
C6 C2 P1 106.19(15) . . ?
C6 C2 H2A 110.5 . . ?
C6 C2 H2B 110.5 . . ?
C21 C16 N1 117.10(16) . . ?
C19 C16 N1 120.08(16) . . ?
C19 C16 C21 122.64(17) . . ?
C22 C26 H26 120.1 . . ?
C30 C26 C22 119.83(18) . . ?
C30 C26 H26 120.1 . . ?
C16 C21 C33 124.14(17) . . ?
C55 C21 C16 117.18(19) . . ?
C55 C21 C33 118.68(18) . . ?
C10 C8 N2 119.49(17) . . ?
C10 C8 C12 122.49(17) . . ?
C12 C8 N2 117.79(16) . . ?
C21 C33 H33 108.1 . . ?
C21 C33 C89 110.99(18) . . ?
C21 C33 C91 111.23(19) . . ?
C89 C33 H33 108.1 . . ?
C89 C33 C91 110.29(17) . . ?
C91 C33 H33 108.1 . . ?
C24 C28 C32 121.56(19) . . ?
C24 C28 H28 119.9(17) . . ?
C32 C28 H28 118.5(17) . . ?
C8 C10 C13 124.27(18) . . ?
C8 C10 C83 117.0(2) . . ?
C83 C10 C13 118.73(19) . . ?
C8 C12 C31 123.62(17) . . ?
C43 C12 C8 117.37(19) . . ?
C43 C12 C31 118.98(18) . . ?
C19 C7 H7 108.3 . . ?
C19 C7 C65 110.91(18) . . ?
C19 C7 C71 111.38(18) . . ?
C65 C7 H7 108.3 . . ?
C65 C7 C71 109.45(17) . . ?
C71 C7 H7 108.3 . . ?
C16 C19 C7 124.53(17) . . ?
C75 C19 C16 116.88(19) . . ?
C75 C19 C7 118.59(18) . . ?
C26 C30 H30 119.3 . . ?
C26 C30 C32 121.42(18) . . ?
C32 C30 H30 119.3 . . ?
C28 C32 C34 121.1(2) . . ?
C30 C32 C28 118.08(19) . . ?
C30 C32 C34 120.9(2) . . ?
C12 C31 H31 107.4 . . ?
C12 C31 C9 112.44(18) . . ?
C12 C31 C11 110.6(2) . . ?
C9 C31 H31 107.4 . . ?
C11 C31 H31 107.4 . . ?
C11 C31 C9 111.27(18) . . ?
P2 C4 H4A 110.9 . . ?
P2 C4 H4B 110.9 . . ?
H4A C4 H4B 109.0 . . ?
C3 C4 P2 104.08(16) . . ?
C3 C4 H4A 110.9 . . ?
C3 C4 H4B 110.9 . . ?
C12 C43 H43 119.3 . . ?
C85 C43 C12 121.5(2) . . ?
C85 C43 H43 119.3 . . ?
C2 C6 C17 115.7(2) . . ?
C3 C6 C2 117.8(2) . . ?
C3 C6 C17 126.5(2) . . ?
C10 C13 H13 108.3 . . ?
C10 C13 C95 111.35(19) . . ?
C10 C13 C15 110.25(19) . . ?
C95 C13 H13 108.3 . . ?
C95 C13 C15 110.17(17) . . ?
C15 C13 H13 108.3 . . ?
C21 C55 H55 119.3 . . ?
C20 C55 C21 121.4(2) . . ?
C20 C55 H55 119.3 . . ?
C7 C65 H65A 109.5 . . ?
C7 C65 H65B 109.5 . . ?
C7 C65 H65C 109.5 . . ?
H65A C65 H65B 109.5 . . ?
H65A C65 H65C 109.5 . . ?
H65B C65 H65C 109.5 . . ?
C7 C71 H71A 109.5 . . ?
C7 C71 H71B 109.5 . . ?
C7 C71 H71C 109.5 . . ?
H71A C71 H71B 109.5 . . ?
H71A C71 H71C 109.5 . . ?
H71B C71 H71C 109.5 . . ?
C19 C75 H75 119.1 . . ?
C20 C75 C19 121.8(2) . . ?
C20 C75 H75 119.1 . . ?
C10 C83 H83 120.6(16) . . ?
C85 C83 C10 121.6(2) . . ?
C85 C83 H83 117.8(16) . . ?
C43 C85 H85 120.0 . . ?
C83 C85 C43 120.0(2) . . ?
C83 C85 H85 120.0 . . ?
C33 C89 H89A 109.5 . . ?
C33 C89 H89B 109.5 . . ?
C33 C89 H89C 109.5 . . ?
H89A C89 H89B 109.5 . . ?
H89A C89 H89C 109.5 . . ?
H89B C89 H89C 109.5 . . ?
C33 C91 H91A 109.5 . . ?
C33 C91 H91B 109.5 . . ?
C33 C91 H91C 109.5 . . ?
H91A C91 H91B 109.5 . . ?
H91A C91 H91C 109.5 . . ?
H91B C91 H91C 109.5 . . ?
C13 C95 H95A 109.5 . . ?
C13 C95 H95B 109.5 . . ?
C13 C95 H95C 109.5 . . ?
H95A C95 H95B 109.5 . . ?
H95A C95 H95C 109.5 . . ?
H95B C95 H95C 109.5 . . ?
C32 C34 H34A 109.5 . . ?
C32 C34 H34B 109.5 . . ?
C32 C34 H34C 109.5 . . ?
H34A C34 H34B 109.5 . . ?
H34A C34 H34C 109.5 . . ?
H34B C34 H34C 109.5 . . ?
C55 C20 C75 120.1(2) . . ?
C55 C20 H20 119.9 . . ?
C75 C20 H20 119.9 . . ?
C31 C9 H9A 109.5 . . ?
C31 C9 H9B 109.5 . . ?
C31 C9 H9C 109.5 . . ?
H9A C9 H9B 109.5 . . ?
H9A C9 H9C 109.5 . . ?
H9B C9 H9C 109.5 . . ?
C31 C11 H11A 109.5 . . ?
C31 C11 H11B 109.5 . . ?
C31 C11 H11C 109.5 . . ?
H11A C11 H11B 109.5 . . ?
H11A C11 H11C 109.5 . . ?
H11B C11 H11C 109.5 . . ?
C6 C17 H17A 109.5 . . ?
C6 C17 H17B 109.5 . . ?
C6 C17 H17C 109.5 . . ?
H17A C17 H17B 109.5 . . ?
H17A C17 H17C 109.5 . . ?
H17B C17 H17C 109.5 . . ?
C13 C15 H15A 109.5 . . ?
C13 C15 H15B 109.5 . . ?
C13 C15 H15C 109.5 . . ?
H15A C15 H15B 109.5 . . ?
H15A C15 H15C 109.5 . . ?
H15B C15 H15C 109.5 . . ?
H25A C25 H25B 109.5 . . ?
H25A C25 H25C 109.5 . . ?
H25B C25 H25C 109.5 . . ?
C3 C25 H25A 109.5 . . ?
C3 C25 H25B 109.5 . . ?
C3 C25 H25C 109.5 . . ?
C6 C3 C4 118.5(2) . . ?
C6 C3 C25 124.6(3) . . ?
C25 C3 C4 116.8(3) . . ?
C1B C1A C1F 121.6(8) . . ?
F8 C1A C1B 112.7(8) . . ?
F8 C1A C1F 125.5(8) . . ?
C1C C1B C1A 118.9(8) . . ?
F9 C1B C1A 119.7(9) . . ?
F9 C1B C1C 121.3(9) . . ?
C1B C1C H1C 119.5 . . ?
C1B C1C C1D 121.1(8) . . ?
C1D C1C H1C 119.5 . . ?
C1C C1D H1D 119.9 . . ?
C1C C1D C1E 120.1(8) . . ?
C1E C1D H1D 119.9 . . ?
C1D C1E H1E 120.1 . . ?
C1D C1E C1F 119.8(8) . . ?
C1F C1E H1E 120.1 . . ?
C1A C1F H1F 120.8 . . ?
C1E C1F C1A 118.3(8) . . ?
C1E C1F H1F 120.8 . . ?
C1I C5 C14 124.5(10) . . ?
F1 C5 C14 116.9(10) . . ?
F1 C5 C1I 118.5(11) . . ?
C5 C14 C18 117.9(9) . . ?
F2 C14 C5 112.5(10) . . ?
F2 C14 C18 129.5(11) . . ?
C14 C18 H18 120.9 . . ?
C14 C18 C1G 118.3(10) . . ?
C1G C18 H18 120.9 . . ?
C18 C1G H1G 118.7 . . ?
C1H C1G C18 122.6(11) . . ?
C1H C1G H1G 118.7 . . ?
C1G C1H H1H 120.4 . . ?
C1G C1H C1I 119.1(11) . . ?
C1I C1H H1H 120.4 . . ?
C5 C1I C1H 117.5(11) . . ?
C5 C1I H1I 121.3 . . ?
C1H C1I H1I 121.3 . . ?
C1O C1J C1K 120.4(13) . . ?
F3 C1J C1K 119.7(16) . . ?
F3 C1J C1O 119.9(17) . . ?
C1L C1K C1J 121.1(13) . . ?
F4 C1K C1J 118.5(15) . . ?
F4 C1K C1L 120.3(16) . . ?
C1K C1L H1L 120.7 . . ?
C1K C1L C1M 118.6(14) . . ?
C1M C1L H1L 120.7 . . ?
C1L C1M H1M 120.0 . . ?
C1N C1M C1L 120.0(14) . . ?
C1N C1M H1M 120.0 . . ?
C1M C1N H1N 119.5 . . ?
C1M C1N C1O 120.9(14) . . ?
C1O C1N H1N 119.5 . . ?
C1J C1O C1N 118.7(15) . . ?
C1J C1O H1O 120.7 . . ?
C1N C1O H1O 120.7 . . ?
O1_3 S1_3 O2_3 111.9(7) . . ?
O1_3 S1_3 O3_3 115.9(8) . . ?
O1_3 S1_3 C1_3 103.5(5) . . ?
O2_3 S1_3 O3_3 115.9(8) . . ?
O2_3 S1_3 C1_3 103.4(7) . . ?
O3_3 S1_3 C1_3 104.2(6) . . ?
F1_3 C1_3 S1_3 115.1(7) . . ?
F1_3 C1_3 F3_3 103.7(9) . . ?
F2_3 C1_3 S1_3 115.0(6) . . ?
F2_3 C1_3 F1_3 105.3(8) . . ?
F2_3 C1_3 F3_3 104.3(8) . . ?
F3_3 C1_3 S1_3 112.3(7) . . ?
F1_4 C1_4 F2_4 108.9(5) . . ?
F1_4 C1_4 F3_4 107.8(4) . . ?
F1_4 C1_4 S1_4 111.7(4) . . ?
F2_4 C1_4 S1_4 110.9(4) . . ?
F3_4 C1_4 F2_4 105.2(5) . . ?
F3_4 C1_4 S1_4 112.1(4) . . ?
O1_4 S1_4 C1_4 102.2(3) . . ?
O2_4 S1_4 C1_4 102.3(3) . . ?
O2_4 S1_4 O1_4 114.1(3) . . ?
O3_4 S1_4 C1_4 104.2(3) . . ?
O3_4 S1_4 O1_4 113.9(3) . . ?
O3_4 S1_4 O2_4 117.5(3) . . ?

loop_
_geom_bond_atom_site_label_1
_geom_bond_atom_site_label_2
_geom_bond_distance
_geom_bond_site_symmetry_2
_geom_bond_publ_flag
P1 P2 2.2095(7) . ?
P1 N1 1.7921(16) . ?
P1 C2 1.860(2) . ?
P2 N2 1.7759(16) . ?
P2 C4 1.867(2) . ?
N2 C1 1.355(2) . ?
N2 C8 1.468(2) . ?
N1 C1 1.331(2) . ?
N1 C16 1.464(2) . ?
C22 C1 1.468(3) . ?
C22 C24 1.393(3) . ?
C22 C26 1.401(2) . ?
C24 C28 1.383(3) . ?
C24 H24 0.98(2) . ?
C2 H2A 0.9900 . ?
C2 H2B 0.9900 . ?
C2 C6 1.500(3) . ?
C16 C21 1.412(3) . ?
C16 C19 1.400(3) . ?
C26 H26 0.9500 . ?
C26 C30 1.381(3) . ?
C21 C33 1.523(3) . ?
C21 C55 1.395(3) . ?
C8 C10 1.399(3) . ?
C8 C12 1.409(3) . ?
C33 H33 1.0000 . ?
C33 C89 1.529(3) . ?
C33 C91 1.533(3) . ?
C28 C32 1.391(3) . ?
C28 H28 0.90(3) . ?
C10 C13 1.512(3) . ?
C10 C83 1.406(3) . ?
C12 C31 1.517(3) . ?
C12 C43 1.391(3) . ?
C7 H7 1.0000 . ?
C7 C19 1.517(3) . ?
C7 C65 1.527(3) . ?
C7 C71 1.530(3) . ?
C19 C75 1.396(3) . ?
C30 H30 0.9500 . ?
C30 C32 1.391(3) . ?
C32 C34 1.507(3) . ?
C31 H31 1.0000 . ?
C31 C9 1.531(3) . ?
C31 C11 1.525(3) . ?
C4 H4A 0.9900 . ?
C4 H4B 0.9900 . ?
C4 C3 1.504(3) . ?
C43 H43 0.9500 . ?
C43 C85 1.381(3) . ?
C6 C17 1.501(3) . ?
C6 C3 1.335(4) . ?
C13 H13 1.0000 . ?
C13 C95 1.534(3) . ?
C13 C15 1.536(3) . ?
C55 H55 0.9500 . ?
C55 C20 1.374(3) . ?
C65 H65A 0.9800 . ?
C65 H65B 0.9800 . ?
C65 H65C 0.9800 . ?
C71 H71A 0.9800 . ?
C71 H71B 0.9800 . ?
C71 H71C 0.9800 . ?
C75 H75 0.9500 . ?
C75 C20 1.380(3) . ?
C83 C85 1.373(4) . ?
C83 H83 1.05(3) . ?
C85 H85 0.9500 . ?
C89 H89A 0.9800 . ?
C89 H89B 0.9800 . ?
C89 H89C 0.9800 . ?
C91 H91A 0.9800 . ?
C91 H91B 0.9800 . ?
C91 H91C 0.9800 . ?
C95 H95A 0.9800 . ?
C95 H95B 0.9800 . ?
C95 H95C 0.9800 . ?
C34 H34A 0.9800 . ?
C34 H34B 0.9800 . ?
C34 H34C 0.9800 . ?
C20 H20 0.9500 . ?
C9 H9A 0.9800 . ?
C9 H9B 0.9800 . ?
C9 H9C 0.9800 . ?
C11 H11A 0.9800 . ?
C11 H11B 0.9800 . ?
C11 H11C 0.9800 . ?
C17 H17A 0.9800 . ?
C17 H17B 0.9800 . ?
C17 H17C 0.9800 . ?
C15 H15A 0.9800 . ?
C15 H15B 0.9800 . ?
C15 H15C 0.9800 . ?
C25 H25A 0.9800 . ?
C25 H25B 0.9800 . ?
C25 H25C 0.9800 . ?
C25 C3 1.492(4) . ?
C1A C1B 1.374(9) . ?
C1A C1F 1.392(9) . ?
C1A F8 1.350(10) . ?
C1B C1C 1.357(8) . ?
C1B F9 1.353(9) . ?
C1C H1C 0.9500 . ?
C1C C1D 1.376(9) . ?
C1D H1D 0.9500 . ?
C1D C1E 1.379(9) . ?
C1E H1E 0.9500 . ?
C1E C1F 1.385(8) . ?
C1F H1F 0.9500 . ?
C5 C14 1.374(10) . ?
C5 C1I 1.365(10) . ?
C5 F1 1.320(11) . ?
C14 C18 1.383(10) . ?
C14 F2 1.365(11) . ?
C18 H18 0.9500 . ?
C18 C1G 1.390(10) . ?
C1G H1G 0.9500 . ?
C1G C1H 1.374(10) . ?
C1H H1H 0.9500 . ?
C1H C1I 1.384(10) . ?
C1I H1I 0.9500 . ?
C1J C1K 1.391(12) . ?
C1J C1O 1.391(12) . ?
C1J F3 1.345(15) . ?
C1K C1L 1.389(12) . ?
C1K F4 1.346(15) . ?
C1L H1L 0.9500 . ?
C1L C1M 1.402(12) . ?
C1M H1M 0.9500 . ?
C1M C1N 1.392(12) . ?
C1N H1N 0.9500 . ?
C1N C1O 1.393(12) . ?
C1O H1O 0.9500 . ?
S1_3 O1_3 1.408(8) . ?
S1_3 O2_3 1.408(9) . ?
S1_3 O3_3 1.415(6) . ?
S1_3 C1_3 1.794(9) . ?
C1_3 F1_3 1.317(9) . ?
C1_3 F2_3 1.315(9) . ?
C1_3 F3_3 1.329(9) . ?
C1_4 F1_4 1.316(6) . ?
C1_4 F2_4 1.323(6) . ?
C1_4 F3_4 1.320(6) . ?
C1_4 S1_4 1.831(6) . ?
S1_4 O1_4 1.443(4) . ?
S1_4 O2_4 1.431(5) . ?
S1_4 O3_4 1.418(4) . ?

loop_
_geom_torsion_atom_site_label_1
_geom_torsion_atom_site_label_2
_geom_torsion_atom_site_label_3
_geom_torsion_atom_site_label_4
_geom_torsion
_geom_torsion_site_symmetry_1
_geom_torsion_site_symmetry_2
_geom_torsion_site_symmetry_3
_geom_torsion_site_symmetry_4
_geom_torsion_publ_flag
P1 P2 N2 C1 9.25(13) . . . . ?
P1 P2 N2 C8 -150.24(12) . . . . ?
P1 P2 C4 C3 60.04(19) . . . . ?
P1 N1 C1 N2 -0.7(2) . . . . ?
P1 N1 C1 C22 -179.08(12) . . . . ?
P1 N1 C16 C21 -69.48(19) . . . . ?
P1 N1 C16 C19 105.67(17) . . . . ?
P1 C2 C6 C17 -107.41(19) . . . . ?
P1 C2 C6 C3 71.2(2) . . . . ?
P2 P1 N1 C1 5.87(13) . . . . ?
P2 P1 N1 C16 -176.45(12) . . . . ?
P2 P1 C2 C6 -55.36(17) . . . . ?
P2 N2 C1 N1 -7.2(2) . . . . ?
P2 N2 C1 C22 171.24(12) . . . . ?
P2 N2 C8 C10 -81.81(19) . . . . ?
P2 N2 C8 C12 92.79(18) . . . . ?
P2 C4 C3 C6 -71.9(3) . . . . ?
P2 C4 C3 C25 107.3(3) . . . . ?
N2 P2 C4 C3 153.37(17) . . . . ?
N2 C8 C10 C13 -5.4(3) . . . . ?
N2 C8 C10 C83 174.23(18) . . . . ?
N2 C8 C12 C31 5.1(3) . . . . ?
N2 C8 C12 C43 -172.98(18) . . . . ?
N1 P1 C2 C6 -148.75(16) . . . . ?
N1 C16 C21 C33 -4.7(3) . . . . ?
N1 C16 C21 C55 175.39(17) . . . . ?
N1 C16 C19 C7 3.0(3) . . . . ?
N1 C16 C19 C75 -176.21(18) . . . . ?
C22 C24 C28 C32 -1.2(3) . . . . ?
C22 C26 C30 C32 -0.8(3) . . . . ?
C1 N2 C8 C10 118.8(2) . . . . ?
C1 N2 C8 C12 -66.6(2) . . . . ?
C1 N1 C16 C21 108.0(2) . . . . ?
C1 N1 C16 C19 -76.8(2) . . . . ?
C1 C22 C24 C28 -179.46(16) . . . . ?
C1 C22 C26 C30 -179.56(16) . . . . ?
C24 C22 C1 N2 125.12(18) . . . . ?
C24 C22 C1 N1 -56.5(2) . . . . ?
C24 C22 C26 C30 0.2(3) . . . . ?
C24 C28 C32 C30 0.7(3) . . . . ?
C24 C28 C32 C34 179.8(2) . . . . ?
C2 P1 N1 C1 105.00(15) . . . . ?
C2 P1 N1 C16 -77.32(15) . . . . ?
C2 C6 C3 C4 -0.5(3) . . . . ?
C2 C6 C3 C25 -179.6(3) . . . . ?
C16 N1 C1 N2 -178.12(15) . . . . ?
C16 N1 C1 C22 3.5(3) . . . . ?
C16 C21 C33 C89 114.1(2) . . . . ?
C16 C21 C33 C91 -122.7(2) . . . . ?
C16 C21 C55 C20 0.4(3) . . . . ?
C16 C19 C75 C20 1.6(3) . . . . ?
C26 C22 C1 N2 -55.1(2) . . . . ?
C26 C22 C1 N1 123.22(18) . . . . ?
C26 C22 C24 C28 0.8(3) . . . . ?
C26 C30 C32 C28 0.4(3) . . . . ?
C26 C30 C32 C34 -178.8(2) . . . . ?
C21 C16 C19 C7 177.83(18) . . . . ?
C21 C16 C19 C75 -1.3(3) . . . . ?
C21 C55 C20 C75 -0.1(4) . . . . ?
C8 N2 C1 N1 151.36(16) . . . . ?
C8 N2 C1 C22 -30.2(2) . . . . ?
C8 C10 C13 C95 -123.6(2) . . . . ?
C8 C10 C13 C15 113.8(2) . . . . ?
C8 C10 C83 C85 -1.5(3) . . . . ?
C8 C12 C31 C9 140.2(2) . . . . ?
C8 C12 C31 C11 -94.7(2) . . . . ?
C8 C12 C43 C85 -1.3(3) . . . . ?
C33 C21 C55 C20 -179.5(2) . . . . ?
C10 C8 C12 C31 179.53(19) . . . . ?
C10 C8 C12 C43 1.4(3) . . . . ?
C10 C83 C85 C43 1.6(4) . . . . ?
C12 C8 C10 C13 -179.71(19) . . . . ?
C12 C8 C10 C83 -0.1(3) . . . . ?
C12 C43 C85 C83 -0.2(4) . . . . ?
C7 C19 C75 C20 -177.6(2) . . . . ?
C19 C16 C21 C33 -179.74(18) . . . . ?
C19 C16 C21 C55 0.4(3) . . . . ?
C19 C75 C20 C55 -0.9(4) . . . . ?
C31 C12 C43 C85 -179.5(2) . . . . ?
C4 P2 N2 C1 -89.44(16) . . . . ?
C4 P2 N2 C8 111.08(15) . . . . ?
C43 C12 C31 C9 -41.7(3) . . . . ?
C43 C12 C31 C11 83.3(2) . . . . ?
C13 C10 C83 C85 178.2(2) . . . . ?
C55 C21 C33 C89 -66.0(2) . . . . ?
C55 C21 C33 C91 57.1(2) . . . . ?
C65 C7 C19 C16 -119.1(2) . . . . ?
C65 C7 C19 C75 60.1(3) . . . . ?
C71 C7 C19 C16 118.7(2) . . . . ?
C71 C7 C19 C75 -62.1(2) . . . . ?
C83 C10 C13 C95 56.8(3) . . . . ?
C83 C10 C13 C15 -65.8(3) . . . . ?
C17 C6 C3 C4 177.9(2) . . . . ?
C17 C6 C3 C25 -1.2(4) . . . . ?
C1A C1B C1C C1D 0.5(11) . . . . ?
C1B C1A C1F C1E -1(2) . . . . ?
C1B C1C C1D C1E -2.4(14) . . . . ?
C1C C1D C1E C1F 2.5(19) . . . . ?
C1D C1E C1F C1A -1(2) . . . . ?
C1F C1A C1B C1C 1.3(17) . . . . ?
C1F C1A C1B F9 -177.7(18) . . . . ?
F8 C1A C1B C1C -174.8(15) . . . . ?
F8 C1A C1B F9 6.2(17) . . . . ?
F8 C1A C1F C1E 174.4(17) . . . . ?
F9 C1B C1C C1D 179.5(14) . . . . ?
C5 C14 C18 C1G -0.3(15) . . . . ?
C14 C5 C1I C1H -3(3) . . . . ?
C14 C18 C1G C1H 1(3) . . . . ?
C18 C1G C1H C1I -3(3) . . . . ?
C1G C1H C1I C5 4(3) . . . . ?
C1I C5 C14 C18 1.4(15) . . . . ?
C1I C5 C14 F2 -176.0(18) . . . . ?
F1 C5 C14 C18 -179.1(16) . . . . ?
F1 C5 C14 F2 3.5(16) . . . . ?
F1 C5 C1I C1H 177(2) . . . . ?
F2 C14 C18 C1G 176.5(17) . . . . ?
C1J C1K C1L C1M 1(2) . . . . ?
C1K C1J C1O C1N -4(5) . . . . ?
C1K C1L C1M C1N 1(4) . . . . ?
C1L C1M C1N C1O -5(6) . . . . ?
C1M C1N C1O C1J 6(7) . . . . ?
C1O C1J C1K C1L 1(3) . . . . ?
C1O C1J C1K F4 177(3) . . . . ?
F3 C1J C1K C1L -179(3) . . . . ?
F3 C1J C1K F4 -2(3) . . . . ?
F3 C1J C1O C1N 176(4) . . . . ?
F4 C1K C1L C1M -176(3) . . . . ?
O1_3 S1_3 C1_3 F1_3 -60.1(11) . . . . ?
O1_3 S1_3 C1_3 F2_3 62.6(10) . . . . ?
O1_3 S1_3 C1_3 F3_3 -178.3(9) . . . . ?
O2_3 S1_3 C1_3 F1_3 -176.9(10) . . . . ?
O2_3 S1_3 C1_3 F2_3 -54.2(10) . . . . ?
O2_3 S1_3 C1_3 F3_3 64.9(10) . . . . ?
O3_3 S1_3 C1_3 F1_3 61.5(11) . . . . ?
O3_3 S1_3 C1_3 F2_3 -175.8(9) . . . . ?
O3_3 S1_3 C1_3 F3_3 -56.7(10) . . . . ?
F1_4 C1_4 S1_4 O1_4 -69.9(5) . . . . ?
F1_4 C1_4 S1_4 O2_4 48.4(5) . . . . ?
F1_4 C1_4 S1_4 O3_4 171.3(5) . . . . ?
F2_4 C1_4 S1_4 O1_4 168.4(4) . . . . ?
F2_4 C1_4 S1_4 O2_4 -73.3(5) . . . . ?
F2_4 C1_4 S1_4 O3_4 49.6(5) . . . . ?
F3_4 C1_4 S1_4 O1_4 51.2(5) . . . . ?
F3_4 C1_4 S1_4 O2_4 169.5(4) . . . . ?
F3_4 C1_4 S1_4 O3_4 -67.6(5) . . . . ?

loop_
_smtbx_masks_void_nr
_smtbx_masks_void_average_x
_smtbx_masks_void_average_y
_smtbx_masks_void_average_z
_smtbx_masks_void_volume
_smtbx_masks_void_count_electrons
_smtbx_masks_void_content
1 0.000 0.000 0.000 247.9 58.6 '1 C6H4F2'
2 0.500 0.500 0.500 247.9 58.6 '1 C6H4F2'
